data_7110867
loop_
_publ_author_name
'Sohn, Honglae'
'Woo, Hee-Gweon'
'Powell, Douglas R.'

_publ_section_title
;
 Synthesis and structural characterization of a silacycloheptadiene
;
_journal_issue 8
_journal_name_full 'Chemical Communications'
_journal_page_first 697
_journal_paper_doi 10.1039/b000585l
_journal_year 2000
_chemical_formula_sum 'C32 H26 Cl4 Si2'
_chemical_formula_weight 608.51
_chemical_name_systematic
; 

 ? 

;
_space_group_IT_number 14
_symmetry_cell_setting monoclinic
_symmetry_space_group_name_Hall '-P 2yn'
_symmetry_space_group_name_H-M 'P 1 21/n 1'
_atom_sites_solution_hydrogens geom
_atom_sites_solution_primary direct
_atom_sites_solution_secondary difmap
_audit_creation_method SHELXL
_cell_angle_alpha 90.00
_cell_angle_beta 92.484(2)
_cell_angle_gamma 90.00
_cell_formula_units_Z 4
_cell_length_a 6.8402(3)
_cell_length_b 20.6247(9)
_cell_length_c 21.2353(10)
_cell_measurement_reflns_used 6027
_cell_measurement_temperature 133(2)
_cell_measurement_theta_max 25.5
_cell_measurement_theta_min 2.0
_cell_volume 2993.0(2)
_computing_structure_refinement 'SHELXL-93 (Sheldrick, 1993)'
_computing_structure_solution 'SHELXS-86 (Sheldrick, 1990)'
_diffrn_ambient_temperature 133(2)
_diffrn_measurement_device 'Siemens P4/CCD'
_diffrn_measurement_method 'phi scans'
_diffrn_radiation_monochromator graphite
_diffrn_radiation_source 'sealed tube'
_diffrn_radiation_type MoK\a
_diffrn_radiation_wavelength 0.71073
_diffrn_reflns_av_R_equivalents 0.0377
_diffrn_reflns_av_sigmaI/netI 0.0395
_diffrn_reflns_limit_h_max 8
_diffrn_reflns_limit_h_min -8
_diffrn_reflns_limit_k_max 22
_diffrn_reflns_limit_k_min -9
_diffrn_reflns_limit_l_max 26
_diffrn_reflns_limit_l_min -26
_diffrn_reflns_number 11579
_diffrn_reflns_theta_max 26.01
_diffrn_reflns_theta_min 1.38
_diffrn_standards_decay_% 0.06
_diffrn_standards_number 190
_exptl_absorpt_coefficient_mu 0.497
_exptl_absorpt_correction_T_max 0.950
_exptl_absorpt_correction_T_min 0.835
_exptl_absorpt_correction_type empirical
_exptl_crystal_colour green
_exptl_crystal_density_diffrn 1.350
_exptl_crystal_description 'transparent prism'
_exptl_crystal_F_000 1256
_exptl_crystal_size_max 0.35
_exptl_crystal_size_mid 0.25
_exptl_crystal_size_min 0.03
_refine_diff_density_max 0.316
_refine_diff_density_min -0.339
_refine_diff_density_rms 0.066
_refine_ls_extinction_method none
_refine_ls_goodness_of_fit_all 1.204
_refine_ls_goodness_of_fit_obs 1.166
_refine_ls_hydrogen_treatment riding
_refine_ls_matrix_type full
_refine_ls_number_parameters 343
_refine_ls_number_reflns 4949
_refine_ls_number_restraints 0
_refine_ls_restrained_S_all 1.220
_refine_ls_restrained_S_obs 1.166
_refine_ls_R_factor_all 0.0735
_refine_ls_R_factor_obs 0.0516
_refine_ls_shift/esd_max 0.003
_refine_ls_shift/esd_mean 0.000
_refine_ls_structure_factor_coef Fsqd
_refine_ls_weighting_details 'w=1/[\s^2^(Fo^2^)+(0.0245P)^2^+6.1185P] where P=(Fo^2^+2Fc^2^)/3'
_refine_ls_weighting_scheme calc
_refine_ls_wR_factor_all 0.1215
_refine_ls_wR_factor_obs 0.1031
_reflns_number_observed 3967
_reflns_number_total 4952
_reflns_observed_criterion >2sigma(I)
_cod_data_source_file b000585lsup1.cif
_cod_data_source_block hs28
_cod_depositor_comments
;
The following automatic conversions were performed:

'_symmetry_cell_setting' value 'Monoclinic' changed to 'monoclinic'
according to /home/saulius/struct/CIF-dictionaries/cif_core.dic
dictionary named 'cif_core.dic' version 2.4.2 from 2011-04-26.

Automatic conversion script
Id: cif_fix_values 1891 2012-01-12 08:04:46Z andrius 

The following automatic conversions were performed:

'_refine_ls_weighting_scheme' value 'calc
w=1/[\s^2^(Fo^2^)+(0.0245P)^2^+6.1185P] where P=(Fo^2^+2Fc^2^)/3' was
changed to 'calc'. New tag '_refine_ls_weighting_details' was
created. The value of the new tag was set to
'w=1/[\s^2^(Fo^2^)+(0.0245P)^2^+6.1185P] where P=(Fo^2^+2Fc^2^)/3'.

Automatic conversion script
Id: cif_fix_values 3143 2015-03-26 13:38:13Z robertas 
;
_cod_original_sg_symbol_H-M P2(1)/n
_cod_database_code 7110867

loop_
_symmetry_equiv_pos_as_xyz
'x, y, z'
'-x+1/2, y+1/2, -z+1/2'
'-x, -y, -z'
'x-1/2, -y-1/2, z-1/2'

loop_
_atom_site_aniso_label
_atom_site_aniso_U_11
_atom_site_aniso_U_22
_atom_site_aniso_U_33
_atom_site_aniso_U_23
_atom_site_aniso_U_13
_atom_site_aniso_U_12
Cl1 0.0355(5) 0.0352(6) 0.0331(5) 0.0037(4) 0.0161(4) 0.0048(4)
Cl2 0.0211(4) 0.0298(5) 0.0317(5) 0.0013(4) -0.0011(4) -0.0001(4)
Cl3 0.0709(9) 0.0673(9) 0.0315(6) 0.0017(6) -0.0099(6) 0.0300(7)
Cl4 0.0396(6) 0.0428(7) 0.0725(9) -0.0288(6) 0.0075(6) -0.0104(5)
Si1 0.0223(5) 0.0204(6) 0.0218(5) 0.0027(4) 0.0042(4) 0.0019(4)
Si2 0.0313(6) 0.0269(6) 0.0279(6) -0.0066(5) -0.0018(4) 0.0056(5)
C1 0.028(2) 0.018(2) 0.020(2) 0.0011(15) 0.0013(15) -0.0011(15)
C2 0.020(2) 0.019(2) 0.018(2) -0.0002(14) -0.0019(14) -0.0030(14)
C3 0.017(2) 0.019(2) 0.019(2) 0.0013(14) 0.0002(13) 0.0004(14)
C4 0.017(2) 0.015(2) 0.023(2) 0.0009(14) 0.0026(13) 0.0005(13)
C5 0.020(2) 0.017(2) 0.024(2) -0.0018(15) 0.0010(15) -0.0010(14)
C6 0.023(2) 0.021(2) 0.020(2) 0.0011(15) 0.0017(14) 0.0015(14)
C7 0.044(2) 0.012(2) 0.021(2) 0.0022(15) 0.006(2) 0.005(2)
C8 0.055(3) 0.023(2) 0.027(2) 0.001(2) -0.004(2) 0.005(2)
C9 0.093(4) 0.029(3) 0.023(2) 0.001(2) -0.005(2) 0.019(3)
C10 0.116(5) 0.024(3) 0.023(2) 0.007(2) 0.020(3) 0.019(3)
C11 0.086(4) 0.020(2) 0.041(3) -0.001(2) 0.034(3) -0.006(2)
C12 0.050(3) 0.023(2) 0.029(2) -0.002(2) 0.017(2) -0.001(2)
C13 0.028(2) 0.016(2) 0.017(2) 0.0009(14) -0.0021(14) 0.0015(14)
C14 0.038(2) 0.020(2) 0.022(2) -0.002(2) 0.003(2) -0.001(2)
C15 0.055(3) 0.019(2) 0.027(2) 0.003(2) 0.003(2) 0.004(2)
C16 0.044(3) 0.025(2) 0.042(3) -0.001(2) -0.006(2) 0.013(2)
C17 0.026(2) 0.033(3) 0.046(3) 0.000(2) -0.003(2) 0.009(2)
C18 0.028(2) 0.021(2) 0.034(2) 0.000(2) 0.000(2) -0.001(2)
C19 0.029(2) 0.011(2) 0.023(2) 0.0033(14) -0.0012(15) 0.0002(14)
C20 0.029(2) 0.024(2) 0.024(2) 0.002(2) 0.004(2) -0.005(2)
C21 0.041(2) 0.029(2) 0.030(2) 0.000(2) -0.002(2) -0.011(2)
C22 0.056(3) 0.029(2) 0.022(2) -0.004(2) 0.000(2) -0.010(2)
C23 0.049(3) 0.025(2) 0.023(2) 0.002(2) 0.012(2) -0.006(2)
C24 0.032(2) 0.020(2) 0.027(2) 0.002(2) 0.005(2) -0.003(2)
C25 0.028(2) 0.013(2) 0.020(2) -0.0024(14) 0.0056(15) 0.0022(14)
C26 0.034(2) 0.020(2) 0.023(2) 0.002(2) 0.002(2) -0.001(2)
C27 0.046(3) 0.022(2) 0.026(2) 0.002(2) -0.004(2) 0.004(2)
C28 0.057(3) 0.019(2) 0.027(2) 0.006(2) 0.006(2) 0.003(2)
C29 0.044(3) 0.021(2) 0.038(2) 0.006(2) 0.015(2) -0.006(2)
C30 0.033(2) 0.020(2) 0.030(2) 0.003(2) 0.004(2) -0.001(2)
C31 0.039(2) 0.032(3) 0.039(2) -0.011(2) 0.004(2) 0.003(2)
C32 0.038(3) 0.038(3) 0.062(3) -0.013(2) 0.000(2) 0.010(2)

loop_
_atom_site_label
_atom_site_type_symbol
_atom_site_fract_x
_atom_site_fract_y
_atom_site_fract_z
_atom_site_U_iso_or_equiv
_atom_site_thermal_displace_type
_atom_site_occupancy
_atom_site_calc_flag
_atom_site_refinement_flags
Cl1 Cl -0.15610(14) 0.35117(5) 0.39042(5) 0.0342(3) Uani 1 d .
Cl2 Cl -0.16121(13) 0.34225(5) 0.23780(4) 0.0276(2) Uani 1 d .
Cl3 Cl 0.3334(2) 0.40532(7) 0.45686(5) 0.0569(4) Uani 1 d .
Cl4 Cl 0.4686(2) 0.52428(6) 0.36401(6) 0.0515(3) Uani 1 d .
Si1 Si 0.02676(14) 0.34164(5) 0.31687(5) 0.0214(2) Uani 1 d .
Si2 Si 0.2408(2) 0.46366(5) 0.38333(5) 0.0288(3) Uani 1 d .
C1 C 0.1630(5) 0.2631(2) 0.3236(2) 0.0219(8) Uani 1 d .
C2 C 0.2793(5) 0.2454(2) 0.2761(2) 0.0192(7) Uani 1 d .
C3 C 0.2983(5) 0.2871(2) 0.2184(2) 0.0185(7) Uani 1 d .
C4 C 0.3420(5) 0.3510(2) 0.2218(2) 0.0184(7) Uani 1 d .
C5 C 0.3878(5) 0.3850(2) 0.2842(2) 0.0206(8) Uani 1 d .
H5A H 0.4805(5) 0.4211(2) 0.2777(2) 0.025 Uiso 1 calc R
H5B H 0.4506(5) 0.3541(2) 0.3144(2) 0.025 Uiso 1 calc R
C6 C 0.1964(5) 0.4122(2) 0.3118(2) 0.0212(8) Uani 1 d .
H6 H 0.1368(5) 0.4415(2) 0.2787(2) 0.025 Uiso 1 calc R
C7 C 0.1561(6) 0.2255(2) 0.3840(2) 0.0254(8) Uani 1 d .
C8 C 0.3214(7) 0.2220(2) 0.4244(2) 0.0353(10) Uani 1 d .
H8 H 0.4373(7) 0.2443(2) 0.4141(2) 0.042 Uiso 1 calc R
C9 C 0.3180(9) 0.1859(2) 0.4800(2) 0.0484(13) Uani 1 d .
H9 H 0.4315(9) 0.1836(2) 0.5073(2) 0.058 Uiso 1 calc R
C10 C 0.1503(9) 0.1535(2) 0.4953(2) 0.0535(15) Uani 1 d .
H10 H 0.1483(9) 0.1289(2) 0.5331(2) 0.064 Uiso 1 calc R
C11 C -0.0151(8) 0.1568(2) 0.4556(2) 0.0477(13) Uani 1 d .
H11 H -0.1301(8) 0.1341(2) 0.4661(2) 0.057 Uiso 1 calc R
C12 C -0.0145(6) 0.1932(2) 0.4002(2) 0.0336(10) Uani 1 d .
H12 H -0.1295(6) 0.1962(2) 0.3737(2) 0.040 Uiso 1 calc R
C13 C 0.3926(5) 0.1830(2) 0.2758(2) 0.0203(8) Uani 1 d .
C14 C 0.3117(6) 0.1242(2) 0.2947(2) 0.0265(8) Uani 1 d .
H14 H 0.1806(6) 0.1231(2) 0.3077(2) 0.032 Uiso 1 calc R
C15 C 0.4213(6) 0.0676(2) 0.2945(2) 0.0334(10) Uani 1 d .
H15 H 0.3653(6) 0.0280(2) 0.3076(2) 0.040 Uiso 1 calc R
C16 C 0.6117(6) 0.0687(2) 0.2752(2) 0.0374(10) Uani 1 d .
H16 H 0.6864(6) 0.0298(2) 0.2754(2) 0.045 Uiso 1 calc R
C17 C 0.6942(6) 0.1264(2) 0.2555(2) 0.0351(10) Uani 1 d .
H17 H 0.8249(6) 0.1272(2) 0.2420(2) 0.042 Uiso 1 calc R
C18 C 0.5837(5) 0.1828(2) 0.2556(2) 0.0278(9) Uani 1 d .
H18 H 0.6397(5) 0.2221(2) 0.2417(2) 0.033 Uiso 1 calc R
C19 C 0.2601(5) 0.2525(2) 0.1571(2) 0.0209(8) Uani 1 d .
C20 C 0.0845(5) 0.2192(2) 0.1461(2) 0.0257(8) Uani 1 d .
H20 H -0.0085(5) 0.2176(2) 0.1781(2) 0.031 Uiso 1 calc R
C21 C 0.0448(6) 0.1885(2) 0.0887(2) 0.0331(9) Uani 1 d .
H21 H -0.0769(6) 0.1671(2) 0.0810(2) 0.040 Uiso 1 calc R
C22 C 0.1828(7) 0.1889(2) 0.0428(2) 0.0359(10) Uani 1 d .
H22 H 0.1559(7) 0.1677(2) 0.0037(2) 0.043 Uiso 1 calc R
C23 C 0.3602(6) 0.2204(2) 0.0540(2) 0.0322(9) Uani 1 d .
H23 H 0.4556(6) 0.2200(2) 0.0228(2) 0.039 Uiso 1 calc R
C24 C 0.3986(6) 0.2525(2) 0.1106(2) 0.0262(8) Uani 1 d .
H24 H 0.5195(6) 0.2745(2) 0.1178(2) 0.031 Uiso 1 calc R
C25 C 0.3323(5) 0.3953(2) 0.1656(2) 0.0202(8) Uani 1 d .
C26 C 0.1708(6) 0.3948(2) 0.1222(2) 0.0258(8) Uani 1 d .
H26 H 0.0691(6) 0.3640(2) 0.1269(2) 0.031 Uiso 1 calc R
C27 C 0.1581(6) 0.4388(2) 0.0724(2) 0.0315(9) Uani 1 d .
H27 H 0.0473(6) 0.4381(2) 0.0438(2) 0.038 Uiso 1 calc R
C28 C 0.3055(6) 0.4834(2) 0.0643(2) 0.0342(10) Uani 1 d .
H28 H 0.2970(6) 0.5130(2) 0.0300(2) 0.041 Uiso 1 calc R
C29 C 0.4655(6) 0.4846(2) 0.1064(2) 0.0339(10) Uani 1 d .
H29 H 0.5666(6) 0.5155(2) 0.1011(2) 0.041 Uiso 1 calc R
C30 C 0.4796(6) 0.4412(2) 0.1563(2) 0.0274(9) Uani 1 d .
H30 H 0.5909(6) 0.4425(2) 0.1846(2) 0.033 Uiso 1 calc R
C31 C 0.0300(6) 0.5117(2) 0.4066(2) 0.0368(10) Uani 1 d .
H31 H -0.0648(6) 0.4913(2) 0.4314(2) 0.044 Uiso 1 calc R
C32 C 0.0032(7) 0.5728(2) 0.3907(2) 0.0463(12) Uani 1 d .
H32A H 0.0957(7) 0.5942(2) 0.3659(2) 0.056 Uiso 1 calc R
H32B H -0.1087(7) 0.5954(2) 0.4040(2) 0.056 Uiso 1 calc R

loop_
_atom_type_symbol
_atom_type_description
_atom_type_scat_dispersion_real
_atom_type_scat_dispersion_imag
_atom_type_scat_source
C C 0.0033 0.0016 'International Tables Vol C Tables 4.2.6.8 and 6.1.1.4'
H H 0.0000 0.0000 'International Tables Vol C Tables 4.2.6.8 and 6.1.1.4'
Si Si 0.0817 0.0704 'International Tables Vol C Tables 4.2.6.8 and 6.1.1.4'
Cl Cl 0.1484 0.1585 'International Tables Vol C Tables 4.2.6.8 and 6.1.1.4'

loop_
_geom_angle_atom_site_label_1
_geom_angle_atom_site_label_2
_geom_angle_atom_site_label_3
_geom_angle
C6 Si1 C1 111.8(2)
C6 Si1 Cl1 111.70(12)
C1 Si1 Cl1 110.06(12)
C6 Si1 Cl2 108.31(12)
C1 Si1 Cl2 110.88(12)
Cl1 Si1 Cl2 103.83(6)
C31 Si2 C6 115.0(2)
C31 Si2 Cl3 109.4(2)
C6 Si2 Cl3 108.69(13)
C31 Si2 Cl4 109.7(2)
C6 Si2 Cl4 106.37(12)
Cl3 Si2 Cl4 107.32(8)
C2 C1 C7 122.4(3)
C2 C1 Si1 118.8(3)
C7 C1 Si1 118.6(3)
C1 C2 C13 123.4(3)
C1 C2 C3 121.5(3)
C13 C2 C3 115.1(3)
C4 C3 C19 122.7(3)
C4 C3 C2 122.7(3)
C19 C3 C2 114.6(3)
C3 C4 C25 123.2(3)
C3 C4 C5 122.2(3)
C25 C4 C5 114.4(3)
C4 C5 C6 110.4(3)
C5 C6 Si2 113.6(2)
C5 C6 Si1 105.9(2)
Si2 C6 Si1 118.4(2)
C8 C7 C12 119.2(4)
C8 C7 C1 119.9(3)
C12 C7 C1 120.9(4)
C7 C8 C9 120.4(4)
C10 C9 C8 120.1(5)
C9 C10 C11 120.0(4)
C10 C11 C12 120.5(5)
C11 C12 C7 119.8(4)
C18 C13 C14 118.2(3)
C18 C13 C2 119.7(3)
C14 C13 C2 122.1(3)
C15 C14 C13 120.5(4)
C16 C15 C14 120.3(4)
C15 C16 C17 120.2(4)
C18 C17 C16 119.3(4)
C17 C18 C13 121.5(4)
C20 C19 C24 119.1(3)
C20 C19 C3 119.8(3)
C24 C19 C3 121.1(3)
C21 C20 C19 120.3(4)
C22 C21 C20 120.0(4)
C21 C22 C23 120.0(4)
C24 C23 C22 120.2(4)
C23 C24 C19 120.2(4)
C30 C25 C26 117.4(3)
C30 C25 C4 121.0(3)
C26 C25 C4 121.5(3)
C27 C26 C25 120.9(4)
C28 C27 C26 120.5(4)
C27 C28 C29 119.5(4)
C28 C29 C30 120.6(4)
C29 C30 C25 121.1(4)
C32 C31 Si2 123.4(4)

loop_
_geom_bond_atom_site_label_1
_geom_bond_atom_site_label_2
_geom_bond_distance
Cl1 Si1 2.0523(13)
Cl2 Si1 2.0701(13)
Cl3 Si2 2.050(2)
Cl4 Si2 2.053(2)
Si1 C6 1.868(4)
Si1 C1 1.872(4)
Si2 C31 1.835(4)
Si2 C6 1.867(4)
C1 C2 1.361(5)
C1 C7 1.502(5)
C2 C13 1.501(5)
C2 C3 1.507(5)
C3 C4 1.353(5)
C3 C19 1.497(5)
C4 C25 1.501(5)
C4 C5 1.520(5)
C5 C6 1.562(5)
C7 C8 1.392(5)
C7 C12 1.399(5)
C8 C9 1.397(6)
C9 C10 1.378(7)
C10 C11 1.383(7)
C11 C12 1.395(6)
C13 C18 1.394(5)
C13 C14 1.398(5)
C14 C15 1.388(5)
C15 C16 1.382(6)
C16 C17 1.390(6)
C17 C18 1.386(5)
C19 C20 1.394(5)
C19 C24 1.398(5)
C20 C21 1.391(5)
C21 C22 1.386(6)
C22 C23 1.388(6)
C23 C24 1.387(5)
C25 C30 1.403(5)
C25 C26 1.407(5)
C26 C27 1.394(5)
C27 C28 1.381(6)
C28 C29 1.383(6)
C29 C30 1.387(5)
C31 C32 1.315(6)

loop_
_geom_torsion_atom_site_label_1
_geom_torsion_atom_site_label_2
_geom_torsion_atom_site_label_3
_geom_torsion_atom_site_label_4
_geom_torsion
C6 Si1 C1 C2 -60.9(3)
Cl1 Si1 C1 C2 174.4(3)
Cl2 Si1 C1 C2 60.1(3)
C6 Si1 C1 C7 112.9(3)
Cl1 Si1 C1 C7 -11.8(3)
Cl2 Si1 C1 C7 -126.2(3)
C7 C1 C2 C13 7.5(5)
Si1 C1 C2 C13 -179.0(3)
C7 C1 C2 C3 -174.2(3)
Si1 C1 C2 C3 -0.7(5)
C1 C2 C3 C4 51.3(5)
C13 C2 C3 C4 -130.3(3)
C1 C2 C3 C19 -127.2(4)
C13 C2 C3 C19 51.2(4)
C19 C3 C4 C25 7.8(5)
C2 C3 C4 C25 -170.6(3)
C19 C3 C4 C5 -177.7(3)
C2 C3 C4 C5 3.9(5)
C3 C4 C5 C6 -89.8(4)
C25 C4 C5 C6 85.1(4)
C4 C5 C6 Si2 -172.9(2)
C4 C5 C6 Si1 55.5(3)
C31 Si2 C6 C5 166.4(3)
Cl3 Si2 C6 C5 -70.5(3)
Cl4 Si2 C6 C5 44.7(3)
C31 Si2 C6 Si1 -68.4(3)
Cl3 Si2 C6 Si1 54.7(2)
Cl4 Si2 C6 Si1 169.9(2)
C1 Si1 C6 C5 25.3(3)
Cl1 Si1 C6 C5 149.2(2)
Cl2 Si1 C6 C5 -97.1(2)
C1 Si1 C6 Si2 -103.5(2)
Cl1 Si1 C6 Si2 20.3(2)
Cl2 Si1 C6 Si2 134.1(2)
C2 C1 C7 C8 65.0(5)
Si1 C1 C7 C8 -108.5(4)
C2 C1 C7 C12 -114.5(4)
Si1 C1 C7 C12 72.0(4)
C12 C7 C8 C9 1.1(6)
C1 C7 C8 C9 -178.5(4)
C7 C8 C9 C10 -0.2(6)
C8 C9 C10 C11 -0.1(7)
C9 C10 C11 C12 -0.6(7)
C10 C11 C12 C7 1.5(6)
C8 C7 C12 C11 -1.7(6)
C1 C7 C12 C11 177.8(4)
C1 C2 C13 C18 -138.4(4)
C3 C2 C13 C18 43.2(4)
C1 C2 C13 C14 42.4(5)
C3 C2 C13 C14 -136.0(3)
C18 C13 C14 C15 1.4(5)
C2 C13 C14 C15 -179.4(3)
C13 C14 C15 C16 -0.4(6)
C14 C15 C16 C17 -0.4(6)
C15 C16 C17 C18 0.3(6)
C16 C17 C18 C13 0.8(6)
C14 C13 C18 C17 -1.6(5)
C2 C13 C18 C17 179.2(3)
C4 C3 C19 C20 -123.9(4)
C2 C3 C19 C20 54.7(4)
C4 C3 C19 C24 56.7(5)
C2 C3 C19 C24 -124.8(4)
C24 C19 C20 C21 -2.4(6)
C3 C19 C20 C21 178.1(3)
C19 C20 C21 C22 2.2(6)
C20 C21 C22 C23 -0.4(6)
C21 C22 C23 C24 -1.2(6)
C22 C23 C24 C19 0.9(6)
C20 C19 C24 C23 0.9(5)
C3 C19 C24 C23 -179.7(3)
C3 C4 C25 C30 -137.2(4)
C5 C4 C25 C30 47.9(4)
C3 C4 C25 C26 46.2(5)
C5 C4 C25 C26 -128.6(3)
C30 C25 C26 C27 -0.6(5)
C4 C25 C26 C27 176.0(3)
C25 C26 C27 C28 0.8(6)
C26 C27 C28 C29 -0.7(6)
C27 C28 C29 C30 0.5(6)
C28 C29 C30 C25 -0.4(6)
C26 C25 C30 C29 0.4(5)
C4 C25 C30 C29 -176.2(3)
C6 Si2 C31 C32 -96.6(4)
Cl3 Si2 C31 C32 140.8(4)
Cl4 Si2 C31 C32 23.3(4)
